data_7716282
loop_
_publ_author_name
'Regueiro, Alejandro'
'Garc&#xed;a-L&#xf3;pez, V&#xed;ctor'
'Forment-Aliaga, Alicia'
'Clemente-Le&#xf3;n, Miguel'

_publ_section_title
;
 Chiral spin-crossover complexes based on an enantiopure Schiff base
 ligand with three chiral carbon centers.
;
_journal_issue 25
_journal_name_full 'Dalton transactions (Cambridge, England : 2003)'
_journal_page_first 10637
_journal_page_last 10643
_journal_paper_doi 10.1039/d4dt00924j
_journal_volume 53
_journal_year 2024
_chemical_formula_moiety 'C23 H26 Fe N6 O S2'
_chemical_formula_sum 'C23 H0.5 Fe N6 O S2'
_chemical_formula_weight 496.76
_space_group_crystal_system monoclinic
_space_group_IT_number 4
_space_group_name_Hall 'P 2yb'
_space_group_name_H-M_alt 'P 1 21 1'
_atom_sites_solution_hydrogens geom
_atom_sites_solution_primary dual
_audit_creation_date 2024-05-02
_audit_creation_method
;
Olex2 1.2
(compiled May 18 2018 14:05:52 for OlexSys, GUI svn.r5506)
;
_audit_update_record
;
2024-05-02 deposited with the CCDC.	2024-06-03 downloaded from the CCDC.
;
_cell_angle_alpha 90
_cell_angle_beta 96.242(4)
_cell_angle_gamma 90
_cell_formula_units_Z 2
_cell_length_a 8.9004(4)
_cell_length_b 14.5127(8)
_cell_length_c 9.6200(4)
_cell_measurement_reflns_used 2389
_cell_measurement_temperature 132(4)
_cell_measurement_theta_max 21.9970
_cell_measurement_theta_min 3.2650
_cell_volume 1235.24(10)
_computing_cell_refinement 'CrysAlisPro 1.171.41.109a (Rigaku OD, 2021)'
_computing_data_collection 'CrysAlisPro 1.171.41.109a (Rigaku OD, 2021)'
_computing_data_reduction 'CrysAlisPro 1.171.41.109a (Rigaku OD, 2021)'
_computing_molecular_graphics 'Olex2 (Dolomanov et al., 2009)'
_computing_publication_material 'Olex2 (Dolomanov et al., 2009)'
_computing_structure_refinement 'ShelXL (Sheldrick, 2015)'
_computing_structure_solution 'ShelXT (Sheldrick, 2015)'
_diffrn_ambient_environment N~2~
_diffrn_ambient_temperature 132(4)
_diffrn_detector 'CCD plate'
_diffrn_detector_area_resol_mean 16.0267
_diffrn_detector_type Sapphire3
_diffrn_measured_fraction_theta_full 0.998
_diffrn_measured_fraction_theta_max 0.896
_diffrn_measurement_details
;
List of Runs (angles in degrees, time in seconds):

  # Type    Start    End  Width  t~exp~   \w     \q     \k     \f   Frames
#--------------------------------------------------------------------------
  1  \w    -29.00  48.00   1.00   25.00    --  -21.11  57.00 -60.00   77
  2  \w    -10.00  42.00   1.00   25.00    --   21.90  77.00  30.00   52
  3  \w      0.00  81.00   1.00   25.00    --   21.90  57.00  90.00   81
  4  \w     -9.00  65.00   1.00   25.00    --   21.90 -99.00-120.00   74
  5  \w      1.00  91.00   1.00   25.00    --   21.90  57.00-180.00   90
  6  \w      7.00  53.00   1.00   25.00    --   21.90 -77.00 -30.00   46
;
_diffrn_measurement_device 'four-circle diffractometer'
_diffrn_measurement_device_type 'SuperNova, Single source at offset/far, Sapphire3'
_diffrn_measurement_method '\w scans'
_diffrn_orient_matrix_type 'CrysAlisPro convention (1999,Acta A55,543-557)'
_diffrn_orient_matrix_UB_11 0.0329224000
_diffrn_orient_matrix_UB_12 -0.0432425000
_diffrn_orient_matrix_UB_13 0.0194331000
_diffrn_orient_matrix_UB_21 -0.0599834000
_diffrn_orient_matrix_UB_22 -0.0093120000
_diffrn_orient_matrix_UB_23 0.0408471000
_diffrn_orient_matrix_UB_31 -0.0418231000
_diffrn_orient_matrix_UB_32 -0.0207459000
_diffrn_orient_matrix_UB_33 -0.0587880000
_diffrn_radiation_monochromator mirror
_diffrn_radiation_probe x-ray
_diffrn_radiation_type MoK\a
_diffrn_radiation_wavelength 0.71073
_diffrn_reflns_av_R_equivalents 0.0441
_diffrn_reflns_av_unetI/netI 0.1034
_diffrn_reflns_Laue_measured_fraction_full 0.998
_diffrn_reflns_Laue_measured_fraction_max 0.896
_diffrn_reflns_limit_h_max 12
_diffrn_reflns_limit_h_min -7
_diffrn_reflns_limit_k_max 19
_diffrn_reflns_limit_k_min -20
_diffrn_reflns_limit_l_max 11
_diffrn_reflns_limit_l_min -13
_diffrn_reflns_number 10926
_diffrn_reflns_point_group_measured_fraction_full 0.997
_diffrn_reflns_point_group_measured_fraction_max 0.863
_diffrn_reflns_theta_full 25.242
_diffrn_reflns_theta_max 29.864
_diffrn_reflns_theta_min 2.807
_diffrn_source 'micro-focus sealed X-ray tube'
_diffrn_source_type 'SuperNova (Mo) X-ray Source'
_exptl_absorpt_coefficient_mu 0.805
_exptl_absorpt_correction_T_max 1.00000
_exptl_absorpt_correction_T_min 0.86040
_exptl_absorpt_correction_type multi-scan
_exptl_absorpt_process_details
;
CrysAlisPro 1.171.41.109a (Rigaku Oxford Diffraction, 2021)
Empirical absorption correction using spherical harmonics,
implemented in SCALE3 ABSPACK scaling algorithm.
;
_exptl_crystal_colour blue
_exptl_crystal_colour_primary blue
_exptl_crystal_density_diffrn 1.336
_exptl_crystal_description needle
_exptl_crystal_F_000 493
_exptl_crystal_size_max 0.23
_exptl_crystal_size_mid 0.06
_exptl_crystal_size_min 0.04
_refine_diff_density_max 0.432
_refine_diff_density_min -0.303
_refine_diff_density_rms 0.064
_refine_ls_abs_structure_details
;
 Flack x determined using 1153 quotients [(I+)-(I-)]/[(I+)+(I-)]
 (Parsons, Flack and Wagner, Acta Cryst. B69 (2013) 249-259).
;
_refine_ls_abs_structure_Flack 0.000(15)
_refine_ls_extinction_method none
_refine_ls_goodness_of_fit_ref 1.005
_refine_ls_hydrogen_treatment constr
_refine_ls_matrix_type full
_refine_ls_number_parameters 312
_refine_ls_number_reflns 6147
_refine_ls_number_restraints 9
_refine_ls_restrained_S_all 1.010
_refine_ls_R_factor_all 0.1173
_refine_ls_R_factor_gt 0.0634
_refine_ls_shift/su_max 0.000
_refine_ls_shift/su_mean 0.000
_refine_ls_structure_factor_coef Fsqd
_refine_ls_weighting_details 'w=1/[\s^2^(Fo^2^)+(0.0339P)^2^] where P=(Fo^2^+2Fc^2^)/3'
_refine_ls_weighting_scheme calc
_refine_ls_wR_factor_gt 0.0954
_refine_ls_wR_factor_ref 0.1167
_reflns_Friedel_coverage 0.858
_reflns_Friedel_fraction_full 0.995
_reflns_Friedel_fraction_max 0.827
_reflns_number_gt 3786
_reflns_number_total 6147
_reflns_threshold_expression 'I > 2\s(I)'
_cod_data_source_file d4dt00924j2.cif
_cod_data_source_block agrmos01sc_vt_1_130_00_auto
_cod_depositor_comments 'Adding full bibliography for 7716275--7716292.cif.'
_cod_original_formula_sum 'C23 H0.50 Fe N6 O S2'
_cod_database_code 7716282
_shelx_shelxl_version_number 2018/1
_shelx_space_group_comment
;
The symmetry employed for this shelxl refinement is uniquely defined
by the following loop, which should always be used as a source of
symmetry information in preference to the above space-group names.
They are only intended as comments.
;
_shelx_estimated_absorpt_t_max 0.969
_shelx_estimated_absorpt_t_min 0.837
_reflns_odcompleteness_completeness 89.53
_reflns_odcompleteness_iscentric 1
_reflns_odcompleteness_theta 29.80
_olex2_refinement_description
;
1. Fixed Uiso
 At 1.2 times of:
  All C(H) groups, All C(H,H) groups, All N(H) groups
 At 1.5 times of:
  All C(H,H,H) groups
2. Restrained distances
 C00N-N006 = N006-C19
 1.29 with sigma of 0.02
 N009-C00M = N5-C6 = N009-C00U = N5-C10
 1.24 with sigma of 0.02
 N006-C19 = N006-C00N
 1.29 with sigma of 0.02
3. Others
 Fixed Sof: N009(0.5) C00M(0.5) C00N(0.5) H00N(0.5) C00T(0.5) H00T(0.5)
 C00U(0.5) H00U(0.5) C00W(0.5) H00X(0.5) C00X(0.5) H00Y(0.5) C3(0.5) H3(0.5)
 C4(0.5) H4(0.5) N5(0.5) C6(0.5) C10(0.5) H10(0.5) C13(0.5) H13(0.5) C19(0.5)
 H19(0.5)
4.a Ternary CH refined with riding coordinates:
 N007(H007), C00D(H00D), C00H(H00H), C00J(H00J)
4.b Secondary CH2 refined with riding coordinates:
 C00G(H00A,H00B), C00I(H00C,H00E), C00L(H00G,H00I), C00P(H00L,H00M), C00R(H00P,
 H00Q)
4.c Aromatic/amide H refined with riding coordinates:
 C00F(H00F), C00K(H00K), C00N(H00N), C00O(H00O), C00S(H00S), C00T(H00T),
 C00U(H00U), C00W(H00X), C00X(H00Y), C3(H3), C4(H4), C10(H10), C13(H13),
 C19(H19)
4.d Idealised Me refined as rotating group:
 C00V(H00R,H00V,H00W)
;
_olex2_submission_special_instructions 'No special instructions were received'
_oxdiff_exptl_absorpt_empirical_details
;
Empirical correction (ABSPACK) includes:
- Absorption correction using spherical harmonics
- Frame scaling
;
_oxdiff_exptl_absorpt_empirical_full_max 1.236
_oxdiff_exptl_absorpt_empirical_full_min 0.772

loop_
_space_group_symop_operation_xyz
'x, y, z'
'-x, y+1/2, -z'

loop_
_atom_site_label
_atom_site_type_symbol
_atom_site_fract_x
_atom_site_fract_y
_atom_site_fract_z
_atom_site_U_iso_or_equiv
_atom_site_adp_type
_atom_site_occupancy
_atom_site_site_symmetry_order
_atom_site_calc_flag
_atom_site_refinement_flags_posn
_atom_site_refinement_flags_adp
_atom_site_refinement_flags_occupancy
_atom_site_disorder_assembly
_atom_site_disorder_group
Fe01 Fe 0.55226(9) 0.49449(7) 0.68688(8) 0.0381(2) Uani 1 1 d . . . . .
S002 S 0.2199(2) 0.59047(16) 0.27898(18) 0.0591(6) Uani 1 1 d . . . . .
S003 S 0.7005(3) 0.81294(15) 0.7497(2) 0.0686(6) Uani 1 1 d . . . . .
O004 O 0.1016(6) 0.5757(4) 0.8531(6) 0.0771(18) Uani 1 1 d . . . . .
N005 N 0.6481(5) 0.4745(4) 0.8998(5) 0.0388(13) Uani 1 1 d . . . . .
N006 N 0.5172(6) 0.3575(4) 0.6385(5) 0.0415(14) Uani 1 1 d D . . . .
N007 N 0.3588(5) 0.4619(3) 0.8001(4) 0.0339(12) Uani 1 1 d . . . . .
H007 H 0.265686 0.490774 0.751138 0.041 Uiso 1 1 calc R . . . .
N008 N 0.4140(6) 0.5302(4) 0.5087(6) 0.0471(15) Uani 1 1 d . . . . .
N009 N 0.752(3) 0.4406(13) 0.591(4) 0.033(5) Uani 0.5 1 d D . P A 2
C00A C 0.1927(9) 0.6313(6) 0.8979(8) 0.053(2) Uani 1 1 d . . . . .
C00B C 0.5507(7) 0.4814(4) 0.9963(6) 0.0366(14) Uani 1 1 d . . . . .
N00C N 0.6198(8) 0.6283(4) 0.7117(6) 0.0623(19) Uani 1 1 d . . . . .
C00D C 0.3377(7) 0.3590(4) 0.8055(6) 0.0352(15) Uani 1 1 d . . . . .
H00D H 0.414710 0.333748 0.879074 0.042 Uiso 1 1 calc R . . . .
C00E C 0.3335(8) 0.5547(5) 0.4117(8) 0.0448(18) Uani 1 1 d . . . . .
C00F C 0.5984(8) 0.4755(5) 1.1383(6) 0.0474(18) Uani 1 1 d . . . . .
H00F H 0.527149 0.477854 1.204889 0.057 Uiso 1 1 calc R . . . .
C00G C 0.1631(9) 0.2252(5) 0.8352(7) 0.059(2) Uani 1 1 d . . . . .
H00A H 0.233939 0.196486 0.909214 0.070 Uiso 1 1 calc R . . . .
H00B H 0.058956 0.208517 0.852556 0.070 Uiso 1 1 calc R . . . .
C00H C 0.3695(7) 0.3190(5) 0.6643(6) 0.0381(15) Uani 1 1 d . . . . .
H00H H 0.292289 0.345114 0.591702 0.046 Uiso 1 1 calc R . . . .
C00I C 0.3565(8) 0.6040(5) 0.9420(6) 0.0486(18) Uani 1 1 d . . . . .
H00C H 0.386804 0.629004 1.036665 0.058 Uiso 1 1 calc R . . . .
H00E H 0.421267 0.633474 0.877341 0.058 Uiso 1 1 calc R . . . .
C00J C 0.3876(6) 0.5002(5) 0.9442(5) 0.0372(14) Uani 1 1 d . . . . .
H00J H 0.320402 0.469011 1.006536 0.045 Uiso 1 1 calc R . . . .
C00K C 0.7965(7) 0.4669(5) 0.9433(7) 0.0499(19) Uani 1 1 d . . . . .
H00K H 0.866141 0.463570 0.875290 0.060 Uiso 1 1 calc R . . . .
C00L C 0.3504(8) 0.2147(5) 0.6613(7) 0.0473(18) Uani 1 1 d . . . . .
H00G H 0.366437 0.191072 0.567491 0.057 Uiso 1 1 calc R . . . .
H00I H 0.426890 0.186191 0.730489 0.057 Uiso 1 1 calc R . . . .
C00M C 0.7430(15) 0.3528(9) 0.5458(13) 0.021(3) Uiso 0.5 1 d D . P A 2
C00N C 0.596(3) 0.306(2) 0.566(2) 0.033(6) Uani 0.5 1 d D . P A 2
H00N H 0.566003 0.247141 0.529575 0.040 Uiso 0.5 1 calc R . P A 2
C00O C 0.7493(9) 0.4663(5) 1.1813(7) 0.059(2) Uani 1 1 d . . . . .
H00O H 0.783500 0.461538 1.278071 0.070 Uiso 1 1 calc R . . . .
C00P C 0.1943(8) 0.1888(5) 0.6946(7) 0.055(2) Uani 1 1 d . . . . .
H00L H 0.118446 0.213912 0.621505 0.066 Uiso 1 1 calc R . . . .
H00M H 0.184443 0.120849 0.693849 0.066 Uiso 1 1 calc R . . . .
C00Q C 0.6524(9) 0.7057(6) 0.7286(7) 0.053(2) Uani 1 1 d . . . . .
C00R C 0.1814(8) 0.3295(5) 0.8411(7) 0.0478(19) Uani 1 1 d . . . . .
H00P H 0.166614 0.351502 0.936047 0.057 Uiso 1 1 calc R . . . .
H00Q H 0.102847 0.358319 0.774158 0.057 Uiso 1 1 calc R . . . .
C00S C 0.8514(9) 0.4638(5) 1.0835(8) 0.059(2) Uani 1 1 d . . . . .
H00S H 0.956851 0.460094 1.111649 0.071 Uiso 1 1 calc R . . . .
C00T C 0.9941(17) 0.4533(14) 0.5055(14) 0.032(3) Uiso 0.5 1 d . . P A 2
H00T H 1.081502 0.488942 0.494197 0.039 Uiso 0.5 1 calc R . P A 2
C00U C 0.8749(13) 0.4890(11) 0.5697(12) 0.031(3) Uiso 0.5 1 d D . P A 2
H00U H 0.880975 0.551270 0.600518 0.038 Uiso 0.5 1 calc R . P A 2
C00V C 0.1577(10) 0.7299(6) 0.9168(9) 0.081(3) Uani 1 1 d . . . . .
H00R H 0.228549 0.767891 0.870616 0.122 Uiso 1 1 calc GR . . . .
H00V H 0.167029 0.744521 1.016840 0.122 Uiso 1 1 calc GR . . . .
H00W H 0.054194 0.742592 0.875504 0.122 Uiso 1 1 calc GR . . . .
C00W C 0.8501(16) 0.3081(12) 0.4780(15) 0.045(4) Uiso 0.5 1 d . . P A 2
H00X H 0.837663 0.246064 0.447322 0.054 Uiso 0.5 1 calc R . P A 2
C00X C 0.9795(16) 0.3600(11) 0.4567(13) 0.040(3) Uiso 0.5 1 d . . P A 2
H00Y H 1.057255 0.333103 0.409896 0.049 Uiso 0.5 1 calc R . P A 2
C3 C 0.9870(18) 0.5017(15) 0.5307(16) 0.060(4) Uiso 0.5 1 d . . P A 1
H3 H 1.066788 0.544035 0.521460 0.071 Uiso 0.5 1 calc R . P A 1
C4 C 0.9965(17) 0.4097(14) 0.4808(16) 0.039(4) Uiso 0.5 1 d . . P A 1
H4 H 1.081417 0.390069 0.436742 0.047 Uiso 0.5 1 calc R . P A 1
N5 N 0.745(3) 0.4721(14) 0.603(4) 0.046(7) Uani 0.5 1 d D . P A 1
C6 C 0.757(2) 0.3863(15) 0.566(2) 0.049(5) Uiso 0.5 1 d D . P A 1
C10 C 0.8595(19) 0.5297(13) 0.5935(17) 0.055(4) Uiso 0.5 1 d D . P A 1
H10 H 0.854734 0.590450 0.629345 0.066 Uiso 0.5 1 calc R . P A 1
C13 C 0.8789(19) 0.3492(13) 0.4980(16) 0.052(4) Uiso 0.5 1 d . . P A 1
H13 H 0.879527 0.287095 0.466810 0.062 Uiso 0.5 1 calc R . P A 1
C19 C 0.631(2) 0.323(2) 0.586(3) 0.049(9) Uani 0.5 1 d D . P A 1
H19 H 0.634185 0.259319 0.562394 0.059 Uiso 0.5 1 calc R . P A 1

loop_
_atom_site_aniso_label
_atom_site_aniso_U_11
_atom_site_aniso_U_22
_atom_site_aniso_U_33
_atom_site_aniso_U_23
_atom_site_aniso_U_13
_atom_site_aniso_U_12
Fe01 0.0319(4) 0.0478(5) 0.0343(4) 0.0041(5) 0.0019(3) -0.0070(5)
S002 0.0559(13) 0.0728(14) 0.0481(10) 0.0107(10) 0.0033(9) -0.0092(11)
S003 0.0999(18) 0.0476(12) 0.0587(13) -0.0010(10) 0.0104(12) 0.0025(13)
O004 0.051(4) 0.063(4) 0.116(5) -0.019(4) 0.003(3) 0.007(3)
N005 0.033(3) 0.041(4) 0.040(3) 0.009(3) -0.006(2) -0.010(3)
N006 0.039(3) 0.052(4) 0.035(3) 0.012(3) 0.009(2) 0.012(3)
N007 0.034(3) 0.034(3) 0.033(3) -0.006(2) 0.000(2) 0.001(2)
N008 0.050(4) 0.051(4) 0.042(3) 0.003(3) 0.011(3) -0.016(3)
N009 0.025(8) 0.030(13) 0.044(11) 0.014(11) 0.009(6) -0.006(9)
C00A 0.057(5) 0.048(5) 0.056(5) 0.002(4) 0.016(4) 0.006(4)
C00B 0.049(4) 0.024(4) 0.036(3) -0.001(3) -0.001(3) -0.005(3)
N00C 0.086(5) 0.049(4) 0.046(4) 0.011(3) -0.020(3) -0.005(4)
C00D 0.037(4) 0.033(4) 0.034(3) 0.000(3) 0.000(3) -0.005(3)
C00E 0.049(4) 0.043(4) 0.045(4) -0.009(3) 0.019(3) -0.016(3)
C00F 0.064(4) 0.045(5) 0.032(3) -0.001(3) -0.002(3) -0.002(4)
C00G 0.060(5) 0.053(5) 0.064(5) -0.004(4) 0.011(4) -0.023(4)
C00H 0.040(4) 0.041(4) 0.032(3) -0.001(3) -0.001(3) 0.007(3)
C00I 0.057(5) 0.051(5) 0.040(4) -0.004(3) 0.011(3) -0.006(4)
C00J 0.049(3) 0.032(3) 0.033(3) -0.002(3) 0.011(2) -0.003(4)
C00K 0.039(4) 0.051(5) 0.057(4) 0.017(3) -0.007(3) -0.007(3)
C00L 0.062(5) 0.039(4) 0.039(4) -0.004(3) 0.002(3) 0.009(4)
C00N 0.025(10) 0.055(13) 0.019(9) -0.003(8) 0.006(10) 0.001(9)
C00O 0.083(6) 0.045(5) 0.042(4) 0.010(3) -0.022(4) -0.010(4)
C00P 0.062(5) 0.045(5) 0.054(4) -0.004(4) -0.009(4) -0.011(4)
C00Q 0.061(5) 0.065(6) 0.033(4) 0.006(4) 0.003(3) 0.013(5)
C00R 0.041(4) 0.058(5) 0.046(4) -0.006(4) 0.011(3) -0.009(4)
C00S 0.059(5) 0.045(5) 0.066(5) 0.016(4) -0.027(4) -0.010(4)
C00V 0.084(7) 0.054(6) 0.109(7) 0.004(5) 0.027(6) 0.017(5)
N5 0.056(10) 0.045(15) 0.035(9) 0.010(12) -0.009(6) 0.012(10)
C19 0.040(15) 0.042(13) 0.056(14) -0.011(9) -0.033(10) 0.018(12)

loop_
_atom_type_symbol
_atom_type_description
_atom_type_scat_dispersion_real
_atom_type_scat_dispersion_imag
_atom_type_scat_source
C C 0.0033 0.0016 'International Tables Vol C Tables 4.2.6.8 and 6.1.1.4'
Fe Fe 0.3463 0.8444 'International Tables Vol C Tables 4.2.6.8 and 6.1.1.4'
N N 0.0061 0.0033 'International Tables Vol C Tables 4.2.6.8 and 6.1.1.4'
O O 0.0106 0.0060 'International Tables Vol C Tables 4.2.6.8 and 6.1.1.4'
S S 0.1246 0.1234 'International Tables Vol C Tables 4.2.6.8 and 6.1.1.4'
H H 0.0000 0.0000 'International Tables Vol C Tables 4.2.6.8 and 6.1.1.4'

loop_
_geom_angle_atom_site_label_1
_geom_angle_atom_site_label_2
_geom_angle_atom_site_label_3
_geom_angle
_geom_angle_site_symmetry_1
_geom_angle_site_symmetry_3
_geom_angle_publ_flag
N005 Fe01 N007 75.43(18) . . ?
N005 Fe01 N009 95.5(10) . . ?
N006 Fe01 N005 96.9(2) . . ?
N006 Fe01 N007 78.20(19) . . ?
N006 Fe01 N008 89.6(2) . . ?
N006 Fe01 N009 71.1(5) . . ?
N007 Fe01 N009 146.8(5) . . ?
N008 Fe01 N005 164.4(2) . . ?
N008 Fe01 N007 92.15(19) . . ?
N008 Fe01 N009 100.0(10) . . ?
N00C Fe01 N005 86.3(2) . . ?
N00C Fe01 N006 169.1(3) . . ?
N00C Fe01 N007 112.7(2) . . ?
N00C Fe01 N008 90.0(2) . . ?
N00C Fe01 N009 98.3(5) . . ?
N5 Fe01 N005 95.3(11) . . ?
N5 Fe01 N006 82.4(6) . . ?
N5 Fe01 N007 157.2(7) . . ?
N5 Fe01 N008 99.7(11) . . ?
N5 Fe01 N00C 86.9(6) . . ?
C00B N005 Fe01 115.5(4) . . ?
C00B N005 C00K 118.5(5) . . ?
C00K N005 Fe01 125.5(4) . . ?
C00H N006 Fe01 116.4(4) . . ?
C00N N006 Fe01 127.4(14) . . ?
C00N N006 C00H 115.0(14) . . ?
C19 N006 Fe01 111.3(14) . . ?
C19 N006 C00H 132.3(15) . . ?
Fe01 N007 H007 109.4 . . ?
C00D N007 Fe01 109.9(4) . . ?
C00D N007 H007 109.4 . . ?
C00J N007 Fe01 108.5(3) . . ?
C00J N007 H007 109.4 . . ?
C00J N007 C00D 110.3(5) . . ?
C00E N008 Fe01 176.3(6) . . ?
C00M N009 Fe01 116.0(12) . . ?
C00U N009 Fe01 125.5(13) . . ?
C00U N009 C00M 118.4(18) . . ?
O004 C00A C00I 121.1(7) . . ?
O004 C00A C00V 123.7(8) . . ?
C00V C00A C00I 115.2(8) . . ?
N005 C00B C00F 121.6(6) . . ?
N005 C00B C00J 117.0(5) . . ?
C00F C00B C00J 121.3(6) . . ?
C00Q N00C Fe01 176.9(7) . . ?
N007 C00D H00D 108.0 . . ?
N007 C00D C00H 108.0(5) . . ?
N007 C00D C00R 113.9(5) . . ?
C00H C00D H00D 108.0 . . ?
C00R C00D H00D 108.0 . . ?
C00R C00D C00H 110.6(5) . . ?
N008 C00E S002 178.7(7) . . ?
C00B C00F H00F 120.4 . . ?
C00O C00F C00B 119.3(6) . . ?
C00O C00F H00F 120.4 . . ?
H00A C00G H00B 108.1 . . ?
C00P C00G H00A 109.5 . . ?
C00P C00G H00B 109.5 . . ?
C00P C00G C00R 110.7(6) . . ?
C00R C00G H00A 109.5 . . ?
C00R C00G H00B 109.5 . . ?
N006 C00H C00D 105.1(5) . . ?
N006 C00H H00H 107.2 . . ?
N006 C00H C00L 118.2(5) . . ?
C00D C00H H00H 107.2 . . ?
C00L C00H C00D 111.3(5) . . ?
C00L C00H H00H 107.2 . . ?
C00A C00I H00C 108.5 . . ?
C00A C00I H00E 108.5 . . ?
C00A C00I C00J 115.2(6) . . ?
H00C C00I H00E 107.5 . . ?
C00J C00I H00C 108.5 . . ?
C00J C00I H00E 108.5 . . ?
N007 C00J C00B 107.7(5) . . ?
N007 C00J C00I 110.0(5) . . ?
N007 C00J H00J 109.6 . . ?
C00B C00J C00I 110.4(5) . . ?
C00B C00J H00J 109.6 . . ?
C00I C00J H00J 109.6 . . ?
N005 C00K H00K 118.8 . . ?
N005 C00K C00S 122.4(7) . . ?
C00S C00K H00K 118.8 . . ?
C00H C00L H00G 109.6 . . ?
C00H C00L H00I 109.6 . . ?
H00G C00L H00I 108.1 . . ?
C00P C00L C00H 110.4(6) . . ?
C00P C00L H00G 109.6 . . ?
C00P C00L H00I 109.6 . . ?
N009 C00M C00N 114.3(14) . . ?
N009 C00M C00W 125.2(16) . . ?
C00W C00M C00N 120.3(14) . . ?
N006 C00N C00M 110(2) . . ?
N006 C00N H00N 125.0 . . ?
C00M C00N H00N 125.0 . . ?
C00F C00O H00O 120.2 . . ?
C00F C00O C00S 119.7(6) . . ?
C00S C00O H00O 120.2 . . ?
C00G C00P C00L 111.6(6) . . ?
C00G C00P H00L 109.3 . . ?
C00G C00P H00M 109.3 . . ?
C00L C00P H00L 109.3 . . ?
C00L C00P H00M 109.3 . . ?
H00L C00P H00M 108.0 . . ?
N00C C00Q S003 178.7(8) . . ?
C00D C00R H00P 109.3 . . ?
C00D C00R H00Q 109.3 . . ?
C00G C00R C00D 111.5(6) . . ?
C00G C00R H00P 109.3 . . ?
C00G C00R H00Q 109.3 . . ?
H00P C00R H00Q 108.0 . . ?
C00K C00S H00S 120.8 . . ?
C00O C00S C00K 118.4(7) . . ?
C00O C00S H00S 120.8 . . ?
C00U C00T H00T 121.5 . . ?
C00U C00T C00X 116.9(14) . . ?
C00X C00T H00T 121.5 . . ?
N009 C00U C00T 123.3(17) . . ?
N009 C00U H00U 118.4 . . ?
C00T C00U H00U 118.4 . . ?
C00A C00V H00R 109.5 . . ?
C00A C00V H00V 109.5 . . ?
C00A C00V H00W 109.5 . . ?
H00R C00V H00V 109.5 . . ?
H00R C00V H00W 109.5 . . ?
H00V C00V H00W 109.5 . . ?
C00M C00W H00X 122.1 . . ?
C00M C00W C00X 115.9(15) . . ?
C00X C00W H00X 122.1 . . ?
C00T C00X H00Y 119.9 . . ?
C00W C00X C00T 120.3(14) . . ?
C00W C00X H00Y 119.9 . . ?
C4 C3 H3 120.1 . . ?
C10 C3 H3 120.1 . . ?
C10 C3 C4 119.7(16) . . ?
C3 C4 H4 120.7 . . ?
C13 C4 C3 118.7(15) . . ?
C13 C4 H4 120.7 . . ?
C6 N5 Fe01 111.3(18) . . ?
C6 N5 C10 120(3) . . ?
C10 N5 Fe01 128.6(17) . . ?
N5 C6 C13 125(2) . . ?
N5 C6 C19 118(2) . . ?
C13 C6 C19 116.8(18) . . ?
C3 C10 H10 119.7 . . ?
N5 C10 C3 120.7(19) . . ?
N5 C10 H10 119.7 . . ?
C4 C13 C6 115.8(18) . . ?
C4 C13 H13 122.1 . . ?
C6 C13 H13 122.1 . . ?
N006 C19 C6 117(2) . . ?
N006 C19 H19 121.6 . . ?
C6 C19 H19 121.6 . . ?

loop_
_geom_bond_atom_site_label_1
_geom_bond_atom_site_label_2
_geom_bond_distance
_geom_bond_site_symmetry_2
_geom_bond_publ_flag
Fe01 N005 2.151(4) . ?
Fe01 N006 2.058(6) . ?
Fe01 N007 2.187(5) . ?
Fe01 N008 2.065(6) . ?
Fe01 N009 2.24(2) . ?
Fe01 N00C 2.039(7) . ?
Fe01 N5 2.00(3) . ?
S002 C00E 1.625(8) . ?
S003 C00Q 1.621(9) . ?
O004 C00A 1.191(9) . ?
N005 C00B 1.341(7) . ?
N005 C00K 1.346(7) . ?
N006 C00H 1.474(8) . ?
N006 C00N 1.283(15) . ?
N006 C19 1.279(16) . ?
N007 H007 1.0000 . ?
N007 C00D 1.506(7) . ?
N007 C00J 1.490(7) . ?
N008 C00E 1.168(8) . ?
N009 C00M 1.345(19) . ?
N009 C00U 1.331(19) . ?
C00A C00I 1.525(10) . ?
C00A C00V 1.480(10) . ?
C00B C00F 1.388(7) . ?
C00B C00J 1.508(8) . ?
N00C C00Q 1.167(9) . ?
C00D H00D 1.0000 . ?
C00D C00H 1.532(8) . ?
C00D C00R 1.529(8) . ?
C00F H00F 0.9500 . ?
C00F C00O 1.368(9) . ?
C00G H00A 0.9900 . ?
C00G H00B 0.9900 . ?
C00G C00P 1.505(9) . ?
C00G C00R 1.523(10) . ?
C00H H00H 1.0000 . ?
C00H C00L 1.523(9) . ?
C00I H00C 0.9900 . ?
C00I H00E 0.9900 . ?
C00I C00J 1.531(10) . ?
C00J H00J 1.0000 . ?
C00K H00K 0.9500 . ?
C00K C00S 1.385(9) . ?
C00L H00G 0.9900 . ?
C00L H00I 0.9900 . ?
C00L C00P 1.506(9) . ?
C00M C00N 1.50(3) . ?
C00M C00W 1.375(19) . ?
C00N H00N 0.9500 . ?
C00O H00O 0.9500 . ?
C00O C00S 1.377(11) . ?
C00P H00L 0.9900 . ?
C00P H00M 0.9900 . ?
C00R H00P 0.9900 . ?
C00R H00Q 0.9900 . ?
C00S H00S 0.9500 . ?
C00T H00T 0.9500 . ?
C00T C00U 1.39(2) . ?
C00T C00X 1.43(2) . ?
C00U H00U 0.9500 . ?
C00V H00R 0.9800 . ?
C00V H00V 0.9800 . ?
C00V H00W 0.9800 . ?
C00W H00X 0.9500 . ?
C00W C00X 1.41(2) . ?
C00X H00Y 0.9500 . ?
C3 H3 0.9500 . ?
C3 C4 1.43(2) . ?
C3 C10 1.40(2) . ?
C4 H4 0.9500 . ?
C4 C13 1.39(2) . ?
N5 C6 1.30(2) . ?
N5 C10 1.33(2) . ?
C6 C13 1.43(2) . ?
C6 C19 1.48(4) . ?
C10 H10 0.9500 . ?
C13 H13 0.9500 . ?
C19 H19 0.9500 . ?
